data_1520251
loop_
_publ_author_name
'Coles, Susanne L.'
'Threlfall, Terry L.'
'Hursthouse, Michael B.'

_publ_section_title
;
 N-[4-(trifluoromethyl)phenyl]acetamide
;
_journal_name_full 'Crystal Structure Report Archive'
_journal_page_first 1384
_journal_year 2008
_chemical_formula_sum 'C9 H8 F3 N O'
_chemical_formula_weight 203.16
_chemical_name_systematic
;
N-[4-(trifluoromethyl)phenyl]acetamide
;
_space_group_IT_number 61
_symmetry_cell_setting orthorhombic
_symmetry_space_group_name_Hall '-P 2ac 2ab'
_symmetry_space_group_name_H-M 'P b c a'
_atom_sites_solution_hydrogens geom
_atom_sites_solution_primary direct
_atom_sites_solution_secondary difmap
_cell_angle_alpha 90.00
_cell_angle_beta 90.00
_cell_angle_gamma 90.00
_cell_formula_units_Z 8
_cell_length_a 9.6630(3)
_cell_length_b 9.2888(2)
_cell_length_c 19.8221(5)
_cell_measurement_reflns_used 13268
_cell_measurement_temperature 120(2)
_cell_measurement_theta_max 27.48
_cell_measurement_theta_min 2.91
_cell_volume 1779.19(8)
_computing_cell_refinement 'DENZO (Otwinowski & Minor, 1997) & COLLECT (Hooft, R.W.W., 1998)'
_computing_data_collection 'COLLECT (Hooft, R.W.W., 1998)'
_computing_data_reduction 'DENZO (Otwinowski & Minor, 1997) & COLLECT (Hooft, R.W.W., 1998)'
_computing_structure_refinement 'SHELXL-97 (Sheldrick, 1997)'
_computing_structure_solution 'SHELXS-97 (Sheldrick, 1997)'
_diffrn_ambient_temperature 120(2)
_diffrn_detector_area_resol_mean 9.091
_diffrn_measured_fraction_theta_full 0.997
_diffrn_measured_fraction_theta_max 0.997
_diffrn_measurement_device_type 'Bruker-Nonius Roper CCD camera on \k-goniostat'
_diffrn_measurement_method '\f & \w scans'
_diffrn_radiation_monochromator graphite
_diffrn_radiation_source 'Bruker-Nonius FR591 rotating anode'
_diffrn_radiation_type MoK\a
_diffrn_radiation_wavelength 0.71073
_diffrn_reflns_av_R_equivalents 0.0499
_diffrn_reflns_av_sigmaI/netI 0.0292
_diffrn_reflns_limit_h_max 10
_diffrn_reflns_limit_h_min -12
_diffrn_reflns_limit_k_max 12
_diffrn_reflns_limit_k_min -11
_diffrn_reflns_limit_l_max 23
_diffrn_reflns_limit_l_min -25
_diffrn_reflns_number 18344
_diffrn_reflns_theta_full 27.50
_diffrn_reflns_theta_max 27.50
_diffrn_reflns_theta_min 3.21
_exptl_absorpt_coefficient_mu 0.142
_exptl_absorpt_correction_T_max 0.9777
_exptl_absorpt_correction_T_min 0.9325
_exptl_absorpt_correction_type multi-scan
_exptl_absorpt_process_details 'SADABS 2007/2 (Sheldrick, G.M., 2007)'
_exptl_crystal_colour colourless
_exptl_crystal_density_diffrn 1.517
_exptl_crystal_density_method 'not measured'
_exptl_crystal_description needle
_exptl_crystal_F_000 832
_exptl_crystal_size_max 0.50
_exptl_crystal_size_mid 0.16
_exptl_crystal_size_min 0.16
_refine_diff_density_max 0.307
_refine_diff_density_min -0.285
_refine_diff_density_rms 0.054
_refine_ls_extinction_method none
_refine_ls_goodness_of_fit_ref 1.117
_refine_ls_hydrogen_treatment constr
_refine_ls_matrix_type full
_refine_ls_number_parameters 142
_refine_ls_number_reflns 2036
_refine_ls_number_restraints 6
_refine_ls_restrained_S_all 1.116
_refine_ls_R_factor_all 0.0728
_refine_ls_R_factor_gt 0.0551
_refine_ls_shift/su_max 0.000
_refine_ls_shift/su_mean 0.000
_refine_ls_structure_factor_coef Fsqd
_refine_ls_weighting_details 'calc w=1/[\s^2^(Fo^2^)+(0.0480P)^2^+2.0386P] where P=(Fo^2^+2Fc^2^)/3'
_refine_ls_weighting_scheme calc
_refine_ls_wR_factor_gt 0.1389
_refine_ls_wR_factor_ref 0.1479
_reflns_number_gt 1543
_reflns_number_total 2036
_reflns_threshold_expression >2sigma(I)
_cod_data_source_file eCrystal-1384.cif
_cod_data_source_block 2008lsh001
_cod_depositor_comments
;
Citation :
Coles (nee Huth), Susanne L. and Threlfall, Terry L. and 
Hursthouse, Michael B. (2008) 
University of Southampton, Crystal Structure Report Archive. 
(doi:10.5258/ecrystals/1384)

More at:
http://ecrystals.chem.soton.ac.uk/1384/

The following automatic conversions were performed:

'_symmetry_cell_setting' value 'Orthorhombic' changed to
'orthorhombic' according to the built-in table from CIF Core
dictionary named 'cif_core.dic' version 2.4.1 from 2010-06-29.

Automatic conversion script
Id: cif_fix_values 3392 2015-05-12 13:50:21Z andrius 
;
_cod_original_sg_symbol_H-M Pbca
_cod_database_code 1520251

loop_
_symmetry_equiv_pos_as_xyz
'x, y, z'
'-x+1/2, -y, z+1/2'
'-x, y+1/2, -z+1/2'
'x+1/2, -y+1/2, -z'
'-x, -y, -z'
'x-1/2, y, -z-1/2'
'x, -y-1/2, z-1/2'
'-x-1/2, y-1/2, z'

loop_
_atom_site_label
_atom_site_type_symbol
_atom_site_fract_x
_atom_site_fract_y
_atom_site_fract_z
_atom_site_U_iso_or_equiv
_atom_site_adp_type
_atom_site_occupancy
_atom_site_symmetry_multiplicity
_atom_site_calc_flag
_atom_site_refinement_flags
_atom_site_disorder_assembly
_atom_site_disorder_group
C1 C 0.7509(2) 0.3624(2) 0.65627(9) 0.0175(4) Uani 1 1 d . . .
C2 C 0.8756(2) 0.3199(2) 0.62738(11) 0.0240(5) Uani 1 1 d . A .
H2 H 0.9607 0.3540 0.6453 0.029 Uiso 1 1 calc R . .
C3 C 0.8755(2) 0.2274(2) 0.57209(11) 0.0234(5) Uani 1 1 d . . .
H3 H 0.9607 0.1990 0.5522 0.028 Uiso 1 1 calc R A .
C4 C 0.7516(2) 0.1766(2) 0.54582(9) 0.0195(4) Uani 1 1 d . A .
C5 C 0.6277(2) 0.2149(2) 0.57620(11) 0.0241(5) Uani 1 1 d . . .
H5 H 0.5430 0.1774 0.5594 0.029 Uiso 1 1 calc R A .
C6 C 0.6270(2) 0.3073(2) 0.63087(11) 0.0230(5) Uani 1 1 d . A .
H6 H 0.5416 0.3335 0.6513 0.028 Uiso 1 1 calc R . .
C9 C 0.7520(2) 0.0907(2) 0.48228(10) 0.0217(4) Uani 1 1 d . . .
C7A C 0.8430(2) 0.5185(3) 0.74793(12) 0.0209(5) Uani 0.830(3) 1 d PD A 1
C8A C 0.7950(3) 0.6206(3) 0.80248(15) 0.0285(6) Uani 0.830(3) 1 d PD A 1
H8A1 H 0.8356 0.5920 0.8458 0.043 Uiso 0.830(3) 1 calc PR A 1
H8A2 H 0.6939 0.6172 0.8057 0.043 Uiso 0.830(3) 1 calc PR A 1
H8A3 H 0.8244 0.7187 0.7913 0.043 Uiso 0.830(3) 1 calc PR A 1
N1A N 0.7390(4) 0.4600(7) 0.7099(3) 0.0182(8) Uani 0.830(3) 1 d PD A 1
H1A H 0.6544 0.4869 0.7205 0.022 Uiso 0.830(3) 1 calc PR A 1
O1A O 0.96597(19) 0.4908(2) 0.73896(9) 0.0290(5) Uani 0.830(3) 1 d PD A 1
C7B C 0.6581(11) 0.5196(12) 0.7483(6) 0.0209(5) Uani 0.170(3) 1 d PD A 2
C8B C 0.7078(15) 0.6267(16) 0.8012(7) 0.0285(6) Uani 0.170(3) 1 d PD A 2
H8B1 H 0.8091 0.6242 0.8036 0.043 Uiso 0.170(3) 1 calc PR A 2
H8B2 H 0.6689 0.6010 0.8452 0.043 Uiso 0.170(3) 1 calc PR A 2
H8B3 H 0.6774 0.7237 0.7887 0.043 Uiso 0.170(3) 1 calc PR A 2
N1B N 0.765(3) 0.462(4) 0.7124(16) 0.0182(8) Uani 0.170(3) 1 d PD A 2
H1BN H 0.8496 0.4879 0.7241 0.022 Uiso 0.170(3) 1 calc PR A 2
O1B O 0.5354(9) 0.4916(11) 0.7395(5) 0.0290(5) Uani 0.170(3) 1 d PD A 2
F1 F 0.76215(19) 0.17501(16) 0.42735(6) 0.0476(5) Uani 1 1 d . A .
F2 F 0.63834(15) 0.01289(17) 0.47327(7) 0.0436(4) Uani 1 1 d . A .
F3 F 0.85848(15) -0.00041(16) 0.47798(7) 0.0435(4) Uani 1 1 d . A .

loop_
_atom_site_aniso_label
_atom_site_aniso_U_11
_atom_site_aniso_U_22
_atom_site_aniso_U_33
_atom_site_aniso_U_23
_atom_site_aniso_U_13
_atom_site_aniso_U_12
C1 0.0164(9) 0.0184(9) 0.0177(8) 0.0028(7) 0.0003(8) -0.0005(7)
C2 0.0166(10) 0.0291(11) 0.0264(10) -0.0032(9) -0.0003(8) -0.0018(8)
C3 0.0175(10) 0.0275(11) 0.0253(11) -0.0016(8) 0.0018(8) 0.0028(8)
C4 0.0220(9) 0.0166(9) 0.0201(9) 0.0023(7) 0.0007(8) 0.0011(8)
C5 0.0178(10) 0.0271(11) 0.0274(11) -0.0017(9) -0.0023(8) -0.0017(8)
C6 0.0137(10) 0.0295(11) 0.0260(10) -0.0029(9) 0.0010(8) -0.0013(8)
C9 0.0216(9) 0.0204(10) 0.0232(10) 0.0016(8) 0.0000(9) -0.0015(8)
C7A 0.0207(11) 0.0232(11) 0.0187(10) 0.0025(9) -0.0030(9) -0.0012(9)
C8A 0.0272(14) 0.0331(13) 0.0250(12) -0.0054(10) -0.0017(12) 0.0018(12)
N1A 0.011(2) 0.0230(9) 0.0202(10) -0.0010(7) -0.0008(15) -0.0001(17)
O1A 0.0132(9) 0.0410(10) 0.0327(10) -0.0053(8) -0.0053(8) 0.0018(8)
C7B 0.0207(11) 0.0232(11) 0.0187(10) 0.0025(9) -0.0030(9) -0.0012(9)
C8B 0.0272(14) 0.0331(13) 0.0250(12) -0.0054(10) -0.0017(12) 0.0018(12)
N1B 0.011(2) 0.0230(9) 0.0202(10) -0.0010(7) -0.0008(15) -0.0001(17)
O1B 0.0132(9) 0.0410(10) 0.0327(10) -0.0053(8) -0.0053(8) 0.0018(8)
F1 0.0927(13) 0.0306(8) 0.0196(6) 0.0030(5) 0.0006(7) -0.0017(8)
F2 0.0368(8) 0.0511(9) 0.0429(8) -0.0224(7) 0.0066(6) -0.0171(7)
F3 0.0405(8) 0.0479(9) 0.0422(8) -0.0199(7) -0.0108(7) 0.0238(7)

loop_
_atom_type_symbol
_atom_type_description
_atom_type_scat_dispersion_real
_atom_type_scat_dispersion_imag
_atom_type_scat_source
C C 0.0033 0.0016 'International Tables Vol C Tables 4.2.6.8 and 6.1.1.4'
H H 0.0000 0.0000 'International Tables Vol C Tables 4.2.6.8 and 6.1.1.4'
N N 0.0061 0.0033 'International Tables Vol C Tables 4.2.6.8 and 6.1.1.4'
O O 0.0106 0.0060 'International Tables Vol C Tables 4.2.6.8 and 6.1.1.4'
F F 0.0171 0.0103 'International Tables Vol C Tables 4.2.6.8 and 6.1.1.4'

loop_
_geom_angle_atom_site_label_1
_geom_angle_atom_site_label_2
_geom_angle_atom_site_label_3
_geom_angle
_geom_angle_site_symmetry_1
_geom_angle_site_symmetry_3
C2 C1 C6 119.39(18) . .
C2 C1 N1A 124.5(2) . .
C6 C1 N1A 116.1(2) . .
C2 C1 N1B 114.4(10) . .
C6 C1 N1B 126.2(10) . .
N1A C1 N1B 10.2(10) . .
C1 C2 C3 119.87(19) . .
C1 C2 H2 120.1 . .
C3 C2 H2 120.1 . .
C4 C3 C2 120.36(19) . .
C4 C3 H3 119.8 . .
C2 C3 H3 119.8 . .
C5 C4 C3 119.64(18) . .
C5 C4 C9 120.42(19) . .
C3 C4 C9 119.78(18) . .
C6 C5 C4 120.29(19) . .
C6 C5 H5 119.9 . .
C4 C5 H5 119.9 . .
C5 C6 C1 120.37(19) . .
C5 C6 H6 119.8 . .
C1 C6 H6 119.8 . .
F2 C9 F3 106.53(17) . .
F2 C9 F1 105.60(17) . .
F3 C9 F1 105.14(17) . .
F2 C9 C4 113.77(17) . .
F3 C9 C4 113.27(17) . .
F1 C9 C4 111.84(17) . .
O1A C7A N1A 123.2(3) . .
O1A C7A C8A 122.1(2) . .
N1A C7A C8A 114.7(2) . .
C7A N1A C1 127.9(3) . .
C7A N1A H1A 116.1 . .
C1 N1A H1A 116.1 . .
O1B C7B N1B 125.3(16) . .
O1B C7B C8B 122.8(11) . .
N1B C7B C8B 112.0(15) . .
C7B C8B H8B1 109.5 . .
C7B C8B H8B2 109.5 . .
H8B1 C8B H8B2 109.5 . .
C7B C8B H8B3 109.5 . .
H8B1 C8B H8B3 109.5 . .
H8B2 C8B H8B3 109.5 . .
C7B N1B C1 125(2) . .
C7B N1B H1BN 117.5 . .
C1 N1B H1BN 117.5 . .

loop_
_geom_bond_atom_site_label_1
_geom_bond_atom_site_label_2
_geom_bond_distance
_geom_bond_site_symmetry_2
C1 C2 1.392(3) .
C1 C6 1.396(3) .
C1 N1A 1.403(5) .
C1 N1B 1.46(3) .
C2 C3 1.392(3) .
C2 H2 0.9500 .
C3 C4 1.389(3) .
C3 H3 0.9500 .
C4 C5 1.386(3) .
C4 C9 1.491(3) .
C5 C6 1.383(3) .
C5 H5 0.9500 .
C6 H6 0.9500 .
C9 F2 1.326(2) .
C9 F3 1.335(2) .
C9 F1 1.345(2) .
C7A O1A 1.228(3) .
C7A N1A 1.368(5) .
C7A C8A 1.511(3) .
C8A H8A1 0.9800 .
C8A H8A2 0.9800 .
C8A H8A3 0.9800 .
N1A H1A 0.8800 .
C7B O1B 1.226(12) .
C7B N1B 1.364(16) .
C7B C8B 1.523(13) .
C8B H8B1 0.9800 .
C8B H8B2 0.9800 .
C8B H8B3 0.9800 .
N1B H1BN 0.8800 .

loop_
_geom_hbond_atom_site_label_D
_geom_hbond_atom_site_label_H
_geom_hbond_atom_site_label_A
_geom_hbond_distance_DH
_geom_hbond_distance_HA
_geom_hbond_distance_DA
_geom_hbond_angle_DHA
_geom_hbond_site_symmetry_A
N1A H1A O1A 0.88 1.99 2.841(4) 161.9 6_557
N1B H1BN O1B 0.88 1.94 2.79(3) 164.2 6_657
